data_1535784
loop_
_publ_author_name
'Cabellal, R.'
'Lucchetti, G.'
'Palenzona, A.'
'Quartieri, S.'
'Vezzalini, G.'

_publ_section_title
;
 First occurence of a Ba-dominant brewsterite: structural features
;
_journal_name_full 'European Journal of Mineralogy (1,1989-)'
_journal_page_first 353
_journal_page_last 360
_journal_volume 5
_journal_year 1993
_chemical_formula_sum 'Al4 Ba2 H19.52 O41.76 Si12'
_chemical_name_systematic 'Ba2 (Al4 Si12 O32) (H2 O)9.76'
_space_group_IT_number 11
_symmetry_space_group_name_Hall '-P 2yb'
_symmetry_space_group_name_H-M 'P 1 21/m 1'
_cell_angle_alpha 90
_cell_angle_beta 94.5
_cell_angle_gamma 90
_cell_formula_units_Z 1
_cell_length_a 6.79
_cell_length_b 17.581
_cell_length_c 7.735
_cell_volume 920.519
_citation_journal_id_ASTM EJMIER
_cod_data_source_file Cabellal_EJMIER_1993_814.cif
_cod_data_source_block H19.52Al4Ba2O41.76Si12
_cod_original_cell_volume 920.5191
_cod_original_formula_sum 'H19.52 Al4 Ba2 O41.76 Si12'
_cod_database_code 1535784

loop_
_symmetry_equiv_pos_as_xyz
x,y,z
-x,y+1/2,-z
-x,-y,-z
x,-y-1/2,z

loop_
_atom_site_label
_atom_site_type_symbol
_atom_site_fract_x
_atom_site_fract_y
_atom_site_fract_z
_atom_site_occupancy
_atom_site_U_iso_or_equiv
Si4 Si+4 0.9067 0.0526 0.6412 0.94 0.0
O2 O-2 0.426 0.1222 0.36 1 0.0
O13 O-2 0.06 0.25 0.854 0.96 0.0
O9 O-2 0.564 0.25 0.501 1 0.0
Ba2 Ba+2 0.264 0.25 0.043 0.04 0.0
O8 O-2 0 0 0.5 1 0.0
O1 O-2 0.3537 0.1034 0.028 1 0.0
O4 O-2 0.446 0.1403 0.714 1 0.0
Al3 Al+3 0.5534 0.1581 0.5349 0.43 0.0
Al2 Al+3 0.407 0.0566 0.2116 0.29 0.0
O6 O-2 0.227 0.9969 0.24 1 0.0
Si2 Si+4 0.407 0.0566 0.2116 0.71 0.0
Si3 Si+4 0.5534 0.1581 0.5349 0.57 0.0
Ba1 Ba+2 0.2458 0.25 0.1734 0.92 0.0
Al4 Al+3 0.9067 0.0526 0.6412 0.06 0.0
O12 O-2 0.607 0.25 0.022 0.96 0.0
O11 O-2 0.92 0.1414 0.142 1 0.0
O3 O-2 0.784 0.1212 0.547 1 0.0
Al1 Al+3 0.3215 0.0803 0.823 0.22 0.0
Ba3 Ba+2 0.211 0.25 0.297 0.04 0.0
Si1 Si+4 0.3215 0.0803 0.823 0.78 0.0
O10 O-2 0.051 0.25 0.469 0.96 0.0
O5 O-2 0.081 0.0911 0.765 1 0.0
O7 O-2 0.383 0.992 0.795 1 0.0
